data_4306569
loop_
_publ_author_name
'Lada N. Puntus'
'Konstantin A. Lyssenko'
'Mikhail Yu. Antipin'
'Jean-Claude G. B\"unzli'

_publ_section_title
;
Role of Inner- and Outer-Sphere Bonding in the Sensitization of
EuIII-Luminescence Deciphered by Combined Analysis of Experimental Electron
Density Distribution Function and Photophysical Data
;
_journal_name_full 'Inorganic Chemistry'
_journal_page_first 11095
_journal_page_last 11107
_journal_paper_doi 10.1021/ic801402u
_journal_volume 47
_journal_year 2008
_chemical_formula_moiety 'C24 H22 Cl Eu N4 O3, H2 O, 2(Cl)'
_chemical_formula_sum 'C24 H24 Cl3 Eu N4 O4'
_chemical_formula_weight 690.78
_chemical_name_systematic
; 
 ? 
;
_space_group_IT_number 2
_symmetry_cell_setting triclinic
_symmetry_space_group_name_Hall '-P 1'
_symmetry_space_group_name_H-M 'P -1'
_atom_sites_solution_hydrogens mixed
_atom_sites_solution_primary direct
_atom_sites_solution_secondary difmap
_audit_creation_method SHELXL-97
_cell_angle_alpha 97.4427(8)
_cell_angle_beta 108.4136(7)
_cell_angle_gamma 93.4485(8)
_cell_formula_units_Z 2
_cell_length_a 10.3407(4)
_cell_length_b 10.4846(4)
_cell_length_c 12.5381(5)
_cell_measurement_reflns_used 502
_cell_measurement_temperature 100(2)
_cell_measurement_theta_max 30
_cell_measurement_theta_min 3
_cell_volume 1271.49(9)
_computing_cell_refinement 'Bruker SAINT'
_computing_data_collection 'Bruker APEX II'
_computing_data_reduction 'Bruker SAINT'
_computing_molecular_graphics 'Bruker SHELXTL'
_computing_publication_material 'Bruker SHELXTL'
_computing_structure_refinement 'SHELXL-97 (Sheldrick, 1997)'
_computing_structure_solution 'SHELXS-97 (Sheldrick, 1997)'
_diffrn_ambient_temperature 100(2)
_diffrn_measured_fraction_theta_full 0.976
_diffrn_measured_fraction_theta_max 0.976
_diffrn_measurement_device_type 'Bruker APEX II CCD area detector''
_diffrn_measurement_method 'omega scans'
_diffrn_radiation_monochromator graphite
_diffrn_radiation_source 'fine-focus sealed tube'
_diffrn_radiation_type MoK\a
_diffrn_radiation_wavelength 0.71073
_diffrn_reflns_av_R_equivalents 0.0194
_diffrn_reflns_av_sigmaI/netI 0.0340
_diffrn_reflns_limit_h_max 14
_diffrn_reflns_limit_h_min -14
_diffrn_reflns_limit_k_max 14
_diffrn_reflns_limit_k_min -14
_diffrn_reflns_limit_l_max 17
_diffrn_reflns_limit_l_min -16
_diffrn_reflns_number 12723
_diffrn_reflns_theta_full 30.00
_diffrn_reflns_theta_max 30.00
_diffrn_reflns_theta_min 1.73
_exptl_absorpt_coefficient_mu 2.821
_exptl_absorpt_correction_T_max 0.602
_exptl_absorpt_correction_T_min 0.398
_exptl_absorpt_correction_type multi-scan
_exptl_absorpt_process_details SADABS
_exptl_crystal_colour colorless
_exptl_crystal_density_diffrn 1.804
_exptl_crystal_density_method 'not measured'
_exptl_crystal_description prism
_exptl_crystal_F_000 684
_exptl_crystal_size_max 0.40
_exptl_crystal_size_mid 0.20
_exptl_crystal_size_min 0.20
_refine_diff_density_max 0.866
_refine_diff_density_min -0.802
_refine_diff_density_rms 0.107
_refine_ls_extinction_method none
_refine_ls_goodness_of_fit_ref 1.004
_refine_ls_hydrogen_treatment constr
_refine_ls_matrix_type full
_refine_ls_number_parameters 333
_refine_ls_number_reflns 7243
_refine_ls_number_restraints 0
_refine_ls_restrained_S_all 1.004
_refine_ls_R_factor_all 0.0282
_refine_ls_R_factor_gt 0.0237
_refine_ls_shift/su_max 0.000
_refine_ls_shift/su_mean 0.000
_refine_ls_structure_factor_coef Fsqd
_refine_ls_weighting_details 'calc w=1/[\s^2^(Fo^2^)+(0.0165P)^2^+0.5725P] where P=(Fo^2^+2Fc^2^)/3'
_refine_ls_weighting_scheme calc
_refine_ls_wR_factor_gt 0.0492
_refine_ls_wR_factor_ref 0.0509
_reflns_number_gt 6606
_reflns_number_total 7243
_reflns_threshold_expression I>2\s(I)
_cod_data_source_file ic801402u_si_002_1.cif
_cod_data_source_block 1eu
_cod_database_code 4306569

loop_
_symmetry_equiv_pos_as_xyz
'x, y, z'
'-x, -y, -z'

loop_
_atom_site_label
_atom_site_type_symbol
_atom_site_fract_x
_atom_site_fract_y
_atom_site_fract_z
_atom_site_U_iso_or_equiv
_atom_site_adp_type
_atom_site_occupancy
_atom_site_symmetry_multiplicity
_atom_site_calc_flag
_atom_site_refinement_flags
_atom_site_disorder_assembly
_atom_site_disorder_group
Eu1 Eu 0.786935(11) 0.771791(10) 0.766680(9) 0.00945(3) Uani 1 1 d . . .
Cl1 Cl 1.00849(5) 0.95158(5) 0.84371(5) 0.01449(10) Uani 1 1 d . . .
O1 O 0.54785(16) 0.74504(15) 0.74246(14) 0.0159(3) Uani 1 1 d . . .
H1OB H 0.4977 0.7820 0.7767 0.039(10) Uiso 1 1 d R . .
H1OA H 0.5007 0.6719 0.7145 0.038(9) Uiso 1 1 d R . .
O2 O 0.76844(16) 0.88914(15) 0.93691(13) 0.0142(3) Uani 1 1 d . . .
H2OB H 0.7210 0.8748 0.9794 0.030(9) Uiso 1 1 d R . .
H2OA H 0.8422 0.9373 0.9754 0.045(10) Uiso 1 1 d R . .
O3 O 0.69166(17) 0.58004(15) 0.62615(14) 0.0172(3) Uani 1 1 d . . .
H3OB H 0.6796 0.5782 0.5557 0.061(12) Uiso 1 1 d R . .
H3OA H 0.6253 0.5309 0.6303 0.056(12) Uiso 1 1 d R . .
N1 N 0.76304(19) 0.57791(17) 0.86896(16) 0.0120(4) Uani 1 1 d . . .
N1' N 0.83279(19) 0.80137(18) 0.58114(16) 0.0142(4) Uani 1 1 d . . .
C2 C 0.6559(2) 0.5490(2) 0.9014(2) 0.0157(4) Uani 1 1 d . . .
H2A H 0.5965 0.6138 0.9053 0.019 Uiso 1 1 calc R . .
C2' C 0.9007(2) 0.7218(2) 0.5327(2) 0.0178(5) Uani 1 1 d . . .
H2'A H 0.9256 0.6457 0.5643 0.021 Uiso 1 1 calc R . .
C3' C 0.9376(2) 0.7438(3) 0.4376(2) 0.0218(5) Uani 1 1 d . . .
H3'A H 0.9879 0.6847 0.4071 0.026 Uiso 1 1 calc R . .
C3 C 0.6247(2) 0.4288(2) 0.9300(2) 0.0175(5) Uani 1 1 d . . .
H3A H 0.5451 0.4124 0.9506 0.021 Uiso 1 1 calc R . .
C4B' C 0.7951(2) 0.9087(2) 0.53306(19) 0.0151(4) Uani 1 1 d . . .
C4B C 0.8497(2) 0.4845(2) 0.86634(18) 0.0126(4) Uani 1 1 d . . .
C4A' C 0.8257(2) 0.9364(2) 0.43629(19) 0.0182(5) Uani 1 1 d . . .
C4 C 0.7114(2) 0.3350(2) 0.9278(2) 0.0167(5) Uani 1 1 d . . .
H4A H 0.6925 0.2529 0.9471 0.020 Uiso 1 1 calc R . .
C4A C 0.8285(2) 0.3614(2) 0.89663(19) 0.0151(4) Uani 1 1 d . . .
C4' C 0.9004(3) 0.8508(3) 0.3895(2) 0.0232(5) Uani 1 1 d . . .
H4'A H 0.9245 0.8676 0.3252 0.028 Uiso 1 1 calc R . .
C5 C 0.9238(2) 0.2688(2) 0.8943(2) 0.0171(5) Uani 1 1 d . . .
H5A H 0.9079 0.1857 0.9132 0.021 Uiso 1 1 calc R . .
C5' C 0.7825(3) 1.0505(3) 0.3897(2) 0.0240(5) Uani 1 1 d . . .
H5'A H 0.8035 1.0692 0.3245 0.029 Uiso 1 1 calc R . .
C6B C 0.9685(2) 0.5143(2) 0.83425(19) 0.0133(4) Uani 1 1 d . . .
C6 C 1.0362(2) 0.2976(2) 0.8655(2) 0.0174(5) Uani 1 1 d . . .
H6A H 1.0988 0.2350 0.8651 0.021 Uiso 1 1 calc R . .
C6' C 0.7126(3) 1.1316(2) 0.4368(2) 0.0226(5) Uani 1 1 d . . .
H6'A H 0.6868 1.2076 0.4053 0.027 Uiso 1 1 calc R . .
C6B' C 0.7183(2) 0.9950(2) 0.58283(19) 0.0142(4) Uani 1 1 d . . .
C6A' C 0.6764(2) 1.1053(2) 0.5336(2) 0.0189(5) Uani 1 1 d . . .
C6A C 1.0622(2) 0.4216(2) 0.83559(19) 0.0150(4) Uani 1 1 d . . .
C7 C 1.1793(2) 0.4552(2) 0.8064(2) 0.0173(5) Uani 1 1 d . . .
H7A H 1.2434 0.3945 0.8043 0.021 Uiso 1 1 calc R . .
C7' C 0.5962(2) 1.1841(2) 0.5816(2) 0.0205(5) Uani 1 1 d . . .
H7'A H 0.5659 1.2594 0.5507 0.025 Uiso 1 1 calc R . .
C8' C 0.5626(2) 1.1517(2) 0.6724(2) 0.0195(5) Uani 1 1 d . . .
H8'A H 0.5074 1.2030 0.7046 0.023 Uiso 1 1 calc R . .
C8 C 1.1996(2) 0.5772(2) 0.7808(2) 0.0188(5) Uani 1 1 d . . .
H8A H 1.2786 0.6023 0.7620 0.023 Uiso 1 1 calc R . .
C9' C 0.6111(2) 1.0411(2) 0.7173(2) 0.0160(4) Uani 1 1 d . . .
H9'A H 0.5887 1.0199 0.7812 0.019 Uiso 1 1 calc R . .
C9 C 1.1022(2) 0.6635(2) 0.7830(2) 0.0169(5) Uani 1 1 d . . .
H9A H 1.1189 0.7481 0.7676 0.020 Uiso 1 1 calc R . .
N10 N 0.98734(19) 0.63403(17) 0.80558(16) 0.0135(4) Uani 1 1 d . . .
N10' N 0.68691(19) 0.96425(17) 0.67480(16) 0.0132(4) Uani 1 1 d . . .
Cl2 Cl 0.38624(6) 0.16285(5) -0.10076(5) 0.01745(11) Uani 1 1 d . . .
Cl3 Cl 0.58508(6) 0.53432(5) 0.36596(5) 0.01907(11) Uani 1 1 d . . .
O4 O 0.59391(17) 0.13896(16) 0.13772(15) 0.0203(4) Uani 1 1 d . . .
H4OB H 0.5476 0.1421 0.0688 0.026(8) Uiso 1 1 d R . .
H4OA H 0.6069 0.0594 0.1352 0.034(9) Uiso 1 1 d R . .

loop_
_atom_site_aniso_label
_atom_site_aniso_U_11
_atom_site_aniso_U_22
_atom_site_aniso_U_33
_atom_site_aniso_U_23
_atom_site_aniso_U_13
_atom_site_aniso_U_12
Eu1 0.01013(5) 0.00858(5) 0.00988(5) 0.00112(3) 0.00383(4) 0.00060(3)
Cl1 0.0147(2) 0.0123(2) 0.0155(2) -0.00052(19) 0.0053(2) -0.00224(18)
O1 0.0120(7) 0.0132(7) 0.0222(9) 0.0008(6) 0.0061(7) 0.0010(6)
O2 0.0144(7) 0.0166(7) 0.0127(8) -0.0003(6) 0.0077(6) -0.0019(6)
O3 0.0184(8) 0.0175(8) 0.0144(8) -0.0022(6) 0.0069(7) -0.0049(6)
N1 0.0133(8) 0.0129(8) 0.0114(9) 0.0026(7) 0.0055(7) 0.0029(7)
N1' 0.0146(9) 0.0164(9) 0.0114(9) 0.0008(7) 0.0048(7) -0.0010(7)
C2 0.0158(10) 0.0171(10) 0.0153(11) 0.0008(9) 0.0072(9) 0.0022(8)
C2' 0.0170(11) 0.0192(11) 0.0151(11) -0.0020(9) 0.0044(9) 0.0000(9)
C3' 0.0172(11) 0.0297(13) 0.0161(11) -0.0063(10) 0.0069(9) -0.0030(10)
C3 0.0186(11) 0.0176(11) 0.0178(11) 0.0008(9) 0.0094(9) -0.0007(9)
C4B' 0.0125(10) 0.0182(11) 0.0118(10) 0.0027(8) 0.0010(8) -0.0043(8)
C4B 0.0137(10) 0.0125(10) 0.0104(10) -0.0008(8) 0.0033(8) 0.0011(8)
C4A' 0.0135(10) 0.0268(12) 0.0110(10) 0.0024(9) 0.0012(9) -0.0068(9)
C4 0.0207(11) 0.0128(10) 0.0174(11) 0.0021(8) 0.0081(9) -0.0012(8)
C4A 0.0176(11) 0.0132(10) 0.0126(10) 0.0005(8) 0.0034(9) -0.0003(8)
C4' 0.0195(12) 0.0368(14) 0.0124(11) -0.0011(10) 0.0079(9) -0.0091(10)
C5 0.0231(11) 0.0106(10) 0.0164(11) 0.0013(8) 0.0049(9) 0.0029(8)
C5' 0.0203(12) 0.0346(14) 0.0148(11) 0.0102(10) 0.0022(10) -0.0081(10)
C6B 0.0135(10) 0.0130(10) 0.0125(10) 0.0007(8) 0.0033(8) 0.0028(8)
C6 0.0216(11) 0.0133(10) 0.0171(11) 0.0007(8) 0.0062(9) 0.0050(9)
C6' 0.0204(12) 0.0252(12) 0.0191(12) 0.0138(10) -0.0008(10) -0.0055(10)
C6B' 0.0125(10) 0.0153(10) 0.0121(10) 0.0043(8) -0.0001(8) -0.0028(8)
C6A' 0.0160(11) 0.0187(11) 0.0172(12) 0.0052(9) -0.0011(9) -0.0033(9)
C6A 0.0153(10) 0.0146(10) 0.0125(10) -0.0018(8) 0.0026(8) 0.0019(8)
C7 0.0150(10) 0.0186(11) 0.0174(11) -0.0011(9) 0.0053(9) 0.0040(8)
C7' 0.0177(11) 0.0137(10) 0.0248(13) 0.0067(9) -0.0015(10) -0.0006(9)
C8' 0.0171(11) 0.0141(10) 0.0228(12) 0.0011(9) 0.0007(9) 0.0024(8)
C8 0.0157(11) 0.0210(11) 0.0203(12) 0.0000(9) 0.0079(9) 0.0021(9)
C9' 0.0162(10) 0.0138(10) 0.0167(11) 0.0024(8) 0.0034(9) 0.0015(8)
C9 0.0165(10) 0.0158(10) 0.0197(12) 0.0025(9) 0.0080(9) 0.0003(8)
N10 0.0130(8) 0.0119(8) 0.0157(9) 0.0016(7) 0.0055(7) 0.0005(7)
N10' 0.0134(8) 0.0127(8) 0.0128(9) 0.0026(7) 0.0033(7) 0.0006(7)
Cl2 0.0202(3) 0.0164(2) 0.0191(3) 0.0041(2) 0.0106(2) 0.0020(2)
Cl3 0.0190(3) 0.0208(3) 0.0162(3) -0.0026(2) 0.0075(2) -0.0050(2)
O4 0.0206(8) 0.0160(8) 0.0235(9) 0.0007(7) 0.0069(7) 0.0033(7)

loop_
_atom_type_symbol
_atom_type_description
_atom_type_scat_dispersion_real
_atom_type_scat_dispersion_imag
_atom_type_scat_source
C C 0.0033 0.0016 'International Tables Vol C Tables 4.2.6.8 and 6.1.1.4'
H H 0.0000 0.0000 'International Tables Vol C Tables 4.2.6.8 and 6.1.1.4'
N N 0.0061 0.0033 'International Tables Vol C Tables 4.2.6.8 and 6.1.1.4'
O O 0.0106 0.0060 'International Tables Vol C Tables 4.2.6.8 and 6.1.1.4'
Cl Cl 0.1484 0.1585 'International Tables Vol C Tables 4.2.6.8 and 6.1.1.4'
Eu Eu -0.1578 3.6682 'International Tables Vol C Tables 4.2.6.8 and 6.1.1.4'

loop_
_geom_angle_atom_site_label_1
_geom_angle_atom_site_label_2
_geom_angle_atom_site_label_3
_geom_angle
_geom_angle_site_symmetry_1
_geom_angle_site_symmetry_3
_geom_angle_publ_flag
O2 Eu1 O1 75.45(5) . . ?
O2 Eu1 O3 142.66(6) . . ?
O1 Eu1 O3 73.88(6) . . ?
O2 Eu1 N10 112.63(6) . . ?
O1 Eu1 N10 137.62(6) . . ?
O3 Eu1 N10 78.15(6) . . ?
O2 Eu1 N10' 84.61(6) . . ?
O1 Eu1 N10' 74.24(6) . . ?
O3 Eu1 N10' 106.73(6) . . ?
N10 Eu1 N10' 145.44(6) . . ?
O2 Eu1 N1' 142.66(6) . . ?
O1 Eu1 N1' 112.45(6) . . ?
O3 Eu1 N1' 70.38(6) . . ?
N10 Eu1 N1' 86.52(6) . . ?
N10' Eu1 N1' 64.41(6) . . ?
O2 Eu1 N1 81.79(6) . . ?
O1 Eu1 N1 76.58(6) . . ?
O3 Eu1 N1 70.82(6) . . ?
N10 Eu1 N1 64.38(6) . . ?
N10' Eu1 N1 150.07(6) . . ?
N1' Eu1 N1 135.26(6) . . ?
O2 Eu1 Cl1 75.40(4) . . ?
O1 Eu1 Cl1 141.76(4) . . ?
O3 Eu1 Cl1 141.02(4) . . ?
N10 Eu1 Cl1 77.17(4) . . ?
N10' Eu1 Cl1 78.89(4) . . ?
N1' Eu1 Cl1 78.44(4) . . ?
N1 Eu1 Cl1 122.56(4) . . ?
O2 Eu1 H2OA 16.3 . . ?
O1 Eu1 H2OA 91.4 . . ?
O3 Eu1 H2OA 156.9 . . ?
N10 Eu1 H2OA 103.1 . . ?
N10' Eu1 H2OA 85.5 . . ?
N1' Eu1 H2OA 132.5 . . ?
N1 Eu1 H2OA 88.8 . . ?
Cl1 Eu1 H2OA 59.5 . . ?
Eu1 O1 H1OB 133.9 . . ?
Eu1 O1 H1OA 120.8 . . ?
H1OB O1 H1OA 101.0 . . ?
Eu1 O2 H2OB 133.5 . . ?
Eu1 O2 H2OA 111.7 . . ?
H2OB O2 H2OA 110.1 . . ?
Eu1 O3 H3OB 123.1 . . ?
Eu1 O3 H3OA 120.2 . . ?
H3OB O3 H3OA 106.3 . . ?
C2 N1 C4B 117.31(19) . . ?
C2 N1 Eu1 123.90(15) . . ?
C4B N1 Eu1 117.10(14) . . ?
C2' N1' C4B' 117.3(2) . . ?
C2' N1' Eu1 123.37(16) . . ?
C4B' N1' Eu1 119.17(15) . . ?
N1 C2 C3 124.1(2) . . ?
N1 C2 H2A 117.9 . . ?
C3 C2 H2A 117.9 . . ?
N1' C2' C3' 123.8(2) . . ?
N1' C2' H2'A 118.1 . . ?
C3' C2' H2'A 118.1 . . ?
C4' C3' C2' 119.1(2) . . ?
C4' C3' H3'A 120.5 . . ?
C2' C3' H3'A 120.5 . . ?
C4 C3 C2 118.7(2) . . ?
C4 C3 H3A 120.6 . . ?
C2 C3 H3A 120.6 . . ?
N1' C4B' C4A' 122.5(2) . . ?
N1' C4B' C6B' 118.2(2) . . ?
C4A' C4B' C6B' 119.3(2) . . ?
N1 C4B C4A 122.5(2) . . ?
N1 C4B C6B 118.5(2) . . ?
C4A C4B C6B 119.0(2) . . ?
C4' C4A' C4B' 118.2(2) . . ?
C4' C4A' C5' 122.2(2) . . ?
C4B' C4A' C5' 119.6(2) . . ?
C3 C4 C4A 119.6(2) . . ?
C3 C4 H4A 120.2 . . ?
C4A C4 H4A 120.2 . . ?
C4 C4A C4B 117.7(2) . . ?
C4 C4A C5 122.4(2) . . ?
C4B C4A C5 120.0(2) . . ?
C3' C4' C4A' 119.2(2) . . ?
C3' C4' H4'A 120.4 . . ?
C4A' C4' H4'A 120.4 . . ?
C6 C5 C4A 120.9(2) . . ?
C6 C5 H5A 119.5 . . ?
C4A C5 H5A 119.5 . . ?
C6' C5' C4A' 121.0(2) . . ?
C6' C5' H5'A 119.5 . . ?
C4A' C5' H5'A 119.5 . . ?
N10 C6B C6A 122.5(2) . . ?
N10 C6B C4B 118.04(19) . . ?
C6A C6B C4B 119.5(2) . . ?
C5 C6 C6A 120.7(2) . . ?
C5 C6 H6A 119.6 . . ?
C6A C6 H6A 119.6 . . ?
C5' C6' C6A' 121.1(2) . . ?
C5' C6' H6'A 119.4 . . ?
C6A' C6' H6'A 119.4 . . ?
N10' C6B' C6A' 122.6(2) . . ?
N10' C6B' C4B' 118.2(2) . . ?
C6A' C6B' C4B' 119.2(2) . . ?
C7' C6A' C6B' 117.5(2) . . ?
C7' C6A' C6' 122.8(2) . . ?
C6B' C6A' C6' 119.6(2) . . ?
C7 C6A C6B 118.0(2) . . ?
C7 C6A C6 122.1(2) . . ?
C6B C6A C6 119.9(2) . . ?
C8 C7 C6A 119.1(2) . . ?
C8 C7 H7A 120.4 . . ?
C6A C7 H7A 120.4 . . ?
C8' C7' C6A' 119.8(2) . . ?
C8' C7' H7'A 120.1 . . ?
C6A' C7' H7'A 120.1 . . ?
C7' C8' C9' 118.7(2) . . ?
C7' C8' H8'A 120.7 . . ?
C9' C8' H8'A 120.7 . . ?
C7 C8 C9 118.9(2) . . ?
C7 C8 H8A 120.5 . . ?
C9 C8 H8A 120.5 . . ?
N10' C9' C8' 123.4(2) . . ?
N10' C9' H9'A 118.3 . . ?
C8' C9' H9'A 118.3 . . ?
N10 C9 C8 123.9(2) . . ?
N10 C9 H9A 118.1 . . ?
C8 C9 H9A 118.1 . . ?
C9 N10 C6B 117.41(19) . . ?
C9 N10 Eu1 123.37(15) . . ?
C6B N10 Eu1 118.43(14) . . ?
C9' N10' C6B' 117.94(19) . . ?
C9' N10' Eu1 122.54(15) . . ?
C6B' N10' Eu1 119.39(14) . . ?
H4OB O4 H4OA 102.0 . . ?

loop_
_geom_bond_atom_site_label_1
_geom_bond_atom_site_label_2
_geom_bond_distance
_geom_bond_site_symmetry_2
_geom_bond_publ_flag
Eu1 O2 2.3899(15) . ?
Eu1 O1 2.3882(16) . ?
Eu1 O3 2.4216(15) . ?
Eu1 N10 2.5539(18) . ?
Eu1 N10' 2.5630(18) . ?
Eu1 N1' 2.5688(19) . ?
Eu1 N1 2.5794(19) . ?
Eu1 Cl1 2.7103(5) . ?
O1 H1OB 0.8514 . ?
O1 H1OA 0.8522 . ?
O2 H2OB 0.8502 . ?
O2 H2OA 0.8532 . ?
O3 H3OB 0.8499 . ?
O3 H3OA 0.8517 . ?
N1 C2 1.327(3) . ?
N1 C4B 1.371(3) . ?
N1' C2' 1.329(3) . ?
N1' C4B' 1.364(3) . ?
C2 C3 1.401(3) . ?
C2 H2A 0.9500 . ?
C2' C3' 1.404(4) . ?
C2' H2'A 0.9500 . ?
C3' C4' 1.361(4) . ?
C3' H3'A 0.9500 . ?
C3 C4 1.373(3) . ?
C3 H3A 0.9500 . ?
C4B' C4A' 1.407(3) . ?
C4B' C6B' 1.446(3) . ?
C4B C4A 1.415(3) . ?
C4B C6B 1.437(3) . ?
C4A' C4' 1.406(4) . ?
C4A' C5' 1.433(4) . ?
C4 C4A 1.407(3) . ?
C4 H4A 0.9500 . ?
C4A C5 1.429(3) . ?
C4' H4'A 0.9500 . ?
C5 C6 1.350(3) . ?
C5 H5A 0.9500 . ?
C5' C6' 1.344(4) . ?
C5' H5'A 0.9500 . ?
C6B N10 1.369(3) . ?
C6B C6A 1.411(3) . ?
C6 C6A 1.432(3) . ?
C6 H6A 0.9500 . ?
C6' C6A' 1.432(4) . ?
C6' H6'A 0.9500 . ?
C6B' N10' 1.364(3) . ?
C6B' C6A' 1.408(3) . ?
C6A' C7' 1.414(4) . ?
C6A C7 1.410(3) . ?
C7 C8 1.378(3) . ?
C7 H7A 0.9500 . ?
C7' C8' 1.368(4) . ?
C7' H7'A 0.9500 . ?
C8' C9' 1.405(3) . ?
C8' H8'A 0.9500 . ?
C8 C9 1.398(3) . ?
C8 H8A 0.9500 . ?
C9' N10' 1.333(3) . ?
C9' H9'A 0.9500 . ?
C9 N10 1.333(3) . ?
C9 H9A 0.9500 . ?
O4 H4OB 0.8511 . ?
O4 H4OA 0.8512 . ?

loop_
_geom_hbond_atom_site_label_D
_geom_hbond_atom_site_label_H
_geom_hbond_atom_site_label_A
_geom_hbond_distance_DH
_geom_hbond_distance_HA
_geom_hbond_distance_DA
_geom_hbond_angle_DHA
_geom_hbond_site_symmetry_A
_geom_hbond_publ_flag
O1 H1OB O4 0.85 1.80 2.649(2) 174 2_666 ?
O1 H1OA Cl3 0.85 2.26 3.1016(17) 168 2_666 ?
O2 H2OB Cl2 0.85 2.21 3.0557(18) 175 2_666 ?
O2 H2OA Cl1 0.85 2.40 3.1645(17) 149 2_777 ?
O3 H3OB Cl3 0.85 2.24 3.0573(18) 161 1_555 ?
O3 H3OA Cl3 0.85 2.26 3.0714(19) 160 2_666 ?
O4 H4OB Cl2 0.85 2.30 3.1332(19) 168 1_555 ?
O4 H4OA Cl2 0.85 2.32 3.1668(18) 171 2_655 ?
